data_7150477
loop_
_publ_author_name
'Liao, Jian'
'Peng, Xiaohua'
'Zhang, Juhua'
'Yu, Kaibei'
'Cui, Xin'
'Zhu, Jin'
'Deng, Jingen'

_publ_section_title
;
 Facile resolution of racemic terbutaline and a study of molecular
 recognition through chiral supramolecules based on
 enantiodifferentiating self-assemblyElectronic supplementary
 information (ESI) available: 1) 1H and 13C NMR analyses of
 (R)-1&#x00B7;4 and (S)-1&#x00B7;4; 2) ORTEP views and stacking
 structures of crystals 5, 7 and 8; 3) DSC and TG analyses of the more-
 and less-soluble salts. See
 http://www.rsc.org/suppdata/ob/b2/b211327a/
;
_journal_issue 6
_journal_name_full 'Organic &amp;  Biomolecular Chemistry'
_journal_page_first 1080
_journal_paper_doi 10.1039/b211327a
_journal_volume 1
_journal_year 2003
_chemical_formula_sum 'C32 H37 N O11'
_chemical_formula_weight 611.63
_chemical_melting_point 194.0(10)
_chemical_name_common 'Crystal 6((S)-1/4)'
_chemical_name_systematic
; 
(S)-alpha-[[(1,1-dimethylethyl)amino]methyl]-3,5-dihydroxybenzenemethanol 
(2S,3S)-di-O-toluoyl tartrate 
;
_space_group_IT_number 4
_symmetry_cell_setting monoclinic
_symmetry_space_group_name_Hall 'P 2yb'
_symmetry_space_group_name_H-M 'P 1 21 1'
_atom_sites_solution_hydrogens geom
_atom_sites_solution_primary direct
_atom_sites_solution_secondary difmap
_audit_creation_method SHELXL-97
_cell_angle_alpha 90.00
_cell_angle_beta 103.10(1)
_cell_angle_gamma 90.00
_cell_formula_units_Z 5
_cell_length_a 7.512(1)
_cell_length_b 18.733(4)
_cell_length_c 11.599(2)
_cell_measurement_reflns_used 29
_cell_measurement_temperature 295(2)
_cell_measurement_theta_max 15.06
_cell_measurement_theta_min 3.68
_cell_volume 1589.8(5)
_computing_cell_refinement 'Siemens XSCANS'
_computing_data_collection 'Siemens XSCANS'
_computing_data_reduction 'Siemens SHELXTL'
_computing_molecular_graphics 'Siemens SHELXTL'
_computing_publication_material 'Siemens SHELXTL'
_computing_structure_refinement 'SHELXL-97 (Sheldrick, 1997)'
_computing_structure_solution 'SHELXS-97 (Sheldrick, 1990)'
_diffrn_ambient_temperature 295(2)
_diffrn_measured_fraction_theta_full 1.000
_diffrn_measured_fraction_theta_max 1.000
_diffrn_measurement_device_type 'Siemens P4'
_diffrn_measurement_method '\w scans'
_diffrn_radiation_monochromator graphite
_diffrn_radiation_source 'normal-focus sealed tube'
_diffrn_radiation_type MoK\a
_diffrn_radiation_wavelength 0.71073
_diffrn_reflns_av_R_equivalents 0.0145
_diffrn_reflns_av_sigmaI/netI 0.0417
_diffrn_reflns_limit_h_max 8
_diffrn_reflns_limit_h_min 0
_diffrn_reflns_limit_k_max 22
_diffrn_reflns_limit_k_min 0
_diffrn_reflns_limit_l_max 13
_diffrn_reflns_limit_l_min -13
_diffrn_reflns_number 3225
_diffrn_reflns_theta_full 25.00
_diffrn_reflns_theta_max 25.00
_diffrn_reflns_theta_min 1.80
_diffrn_standards_decay_% 2.20
_diffrn_standards_interval_count 97
_diffrn_standards_number 3
_exptl_absorpt_coefficient_mu 0.097
_exptl_absorpt_correction_type none
_exptl_crystal_colour colourless
_exptl_crystal_density_diffrn 1.278
_exptl_crystal_density_meas calculated
_exptl_crystal_density_method 'not measured'
_exptl_crystal_description plate
_exptl_crystal_F_000 648
_exptl_crystal_size_max 0.52
_exptl_crystal_size_mid 0.48
_exptl_crystal_size_min 0.24
_refine_diff_density_max 0.575
_refine_diff_density_min -0.136
_refine_diff_density_rms 0.037
_refine_ls_abs_structure_details 'Flack H D (1983), Acta Cryst. A39, 876-881'
_refine_ls_abs_structure_Flack 0(10)
_refine_ls_extinction_coef 0.014(2)
_refine_ls_extinction_expression Fc^*^=kFc[1+0.001xFc^2^\l^3^/sin(2\q)]^-1/4^
_refine_ls_extinction_method SHELXL
_refine_ls_goodness_of_fit_ref 0.944
_refine_ls_hydrogen_treatment constr
_refine_ls_matrix_type full
_refine_ls_number_parameters 407
_refine_ls_number_reflns 2882
_refine_ls_number_restraints 1
_refine_ls_restrained_S_all 0.943
_refine_ls_R_factor_all 0.0579
_refine_ls_R_factor_gt 0.0418
_refine_ls_shift/su_max 0.000
_refine_ls_shift/su_mean 0.000
_refine_ls_structure_factor_coef Fsqd
_refine_ls_weighting_details 'calc w=1/[\s^2^(Fo^2^)+(0.0666P)^2^+0.0000P] where P=(Fo^2^+2Fc^2^)/3'
_refine_ls_weighting_scheme calc
_refine_ls_wR_factor_gt 0.1003
_refine_ls_wR_factor_ref 0.1066
_reflns_number_gt 2194
_reflns_number_total 2882
_reflns_threshold_expression >2sigma(I)
_cod_data_source_file b211327a.txt
_cod_data_source_block y1097
_cod_depositor_comments
;
The following automatic conversions were performed:
'_symmetry_cell_setting' value 'Monoclinic' changed to 'monoclinic'
according to '/home/adriana/struct/CIF-dictionaries/cif_core.dic'
dictionary named 'cif_core.dic' version 2.4.1 from 2010-06-29.

Automatic conversion script
Id: cif_fix_enum 1555 2011-01-17 13:19:09Z saulius 

The following automatic conversions were performed:

'_chemical_melting_point' value '193.0-195.0' was changed to
'194.0(10)' - the average value was taken and precision was
estimated.

Automatic conversion script
Id: cif_fix_values 1569 2011-02-09 13:29:24Z adriana 
;
_cod_original_sg_symbol_H-M P2(1)
_cod_database_code 7150477

loop_
_symmetry_equiv_pos_as_xyz
'x, y, z'
'-x, y+1/2, -z'

loop_
_atom_site_label
_atom_site_type_symbol
_atom_site_fract_x
_atom_site_fract_y
_atom_site_fract_z
_atom_site_U_iso_or_equiv
_atom_site_adp_type
_atom_site_occupancy
_atom_site_symmetry_multiplicity
_atom_site_calc_flag
_atom_site_refinement_flags
_atom_site_disorder_assembly
_atom_site_disorder_group
O1 O 0.9890(4) 0.5211(2) 1.1713(2) 0.0607(9) Uani 1 1 d . . .
H1O H 0.9320 0.5179 1.2236 0.073 Uiso 1 1 calc R . .
O2 O 0.3856(4) 0.5135(3) 0.9367(3) 0.0739(10) Uani 1 1 d . . .
H2O H 0.3294 0.5056 0.8687 0.089 Uiso 1 1 calc R . .
O3 O 1.0733(5) 0.47917(19) 0.7571(3) 0.0618(9) Uani 1 1 d . . .
H3O H 1.0941 0.4711 0.6920 0.074 Uiso 1 1 calc R . .
O4 O 0.3901(3) 0.40872(13) 0.3173(2) 0.0334(6) Uani 1 1 d . . .
O5 O 0.4207(4) 0.29761(15) 0.3897(3) 0.0535(8) Uani 1 1 d . . .
O6 O 0.2446(4) 0.49145(16) 0.5551(3) 0.0528(8) Uani 1 1 d . . .
O7 O 0.1119(4) 0.41313(17) 0.4182(3) 0.0551(8) Uani 1 1 d . . .
H7O H 0.0190 0.4252 0.4390 0.066 Uiso 1 1 calc R . .
O8 O 0.7860(4) 0.52235(18) 0.3443(3) 0.0586(8) Uani 1 1 d . . .
O9 O 0.8167(4) 0.43401(17) 0.4747(3) 0.0547(8) Uani 1 1 d . . .
O10 O 0.4505(3) 0.55415(14) 0.3615(2) 0.0381(6) Uani 1 1 d . . .
O11 O 0.6281(4) 0.63806(15) 0.4693(2) 0.0497(8) Uani 1 1 d . . .
N N 0.9945(4) 0.60469(18) 0.6011(3) 0.0375(8) Uani 1 1 d . . .
H0A H 0.8898 0.6050 0.5450 0.045 Uiso 1 1 calc R . .
H0B H 1.0585 0.5661 0.5880 0.045 Uiso 1 1 calc R . .
C1 C 0.9428(5) 0.5183(2) 0.9640(3) 0.0374(9) Uani 1 1 d . . .
H1 H 1.0687 0.5205 0.9724 0.045 Uiso 1 1 calc R . .
C2 C 0.8708(5) 0.5189(2) 1.0642(3) 0.0406(9) Uani 1 1 d . . .
C3 C 0.6828(5) 0.5168(2) 1.0520(3) 0.0446(10) Uani 1 1 d . . .
H3 H 0.6337 0.5170 1.1187 0.054 Uiso 1 1 calc R . .
C4 C 0.5700(5) 0.5143(2) 0.9414(4) 0.0462(10) Uani 1 1 d . . .
C5 C 0.6414(5) 0.5130(2) 0.8410(4) 0.0449(10) Uani 1 1 d . . .
H5 H 0.5639 0.5112 0.7662 0.054 Uiso 1 1 calc R . .
C6 C 0.8315(5) 0.5143(2) 0.8535(3) 0.0366(9) Uani 1 1 d . . .
C7 C 0.9088(5) 0.5181(3) 0.7430(3) 0.0434(9) Uani 1 1 d . . .
H7 H 0.8189 0.4987 0.6756 0.052 Uiso 1 1 calc R . .
C8 C 0.9463(6) 0.5952(2) 0.7184(4) 0.0457(10) Uani 1 1 d . . .
H8A H 0.8389 0.6236 0.7202 0.055 Uiso 1 1 calc R . .
H8B H 1.0461 0.6127 0.7804 0.055 Uiso 1 1 calc R . .
C9 C 1.1034(5) 0.6707(2) 0.5836(3) 0.0406(9) Uani 1 1 d . . .
C10 C 1.1029(7) 0.6707(3) 0.4530(4) 0.0627(13) Uani 1 1 d . . .
H10A H 1.1478 0.6257 0.4320 0.075 Uiso 1 1 calc R . .
H10B H 1.1801 0.7084 0.4366 0.075 Uiso 1 1 calc R . .
H10C H 0.9805 0.6780 0.4076 0.075 Uiso 1 1 calc R . .
C11 C 1.0111(7) 0.7368(3) 0.6175(5) 0.0675(14) Uani 1 1 d . . .
H11A H 0.8889 0.7398 0.5698 0.081 Uiso 1 1 calc R . .
H11B H 1.0788 0.7783 0.6046 0.081 Uiso 1 1 calc R . .
H11C H 1.0072 0.7341 0.6995 0.081 Uiso 1 1 calc R . .
C12 C 1.2961(6) 0.6618(3) 0.6573(4) 0.0649(14) Uani 1 1 d . . .
H12A H 1.2959 0.6667 0.7397 0.078 Uiso 1 1 calc R . .
H12B H 1.3737 0.6977 0.6355 0.078 Uiso 1 1 calc R . .
H12C H 1.3411 0.6154 0.6435 0.078 Uiso 1 1 calc R . .
C13 C 0.1228(8) 0.2364(4) -0.1725(5) 0.089(2) Uani 1 1 d . . .
H13A H 0.2204 0.2123 -0.1975 0.116 Uiso 1 1 calc R . .
H13B H 0.0807 0.2757 -0.2248 0.116 Uiso 1 1 calc R . .
H13C H 0.0239 0.2037 -0.1743 0.116 Uiso 1 1 calc R . .
C14 C 0.1907(6) 0.2640(3) -0.0486(4) 0.0578(13) Uani 1 1 d . . .
C15 C 0.1977(7) 0.3367(3) -0.0248(4) 0.0643(14) Uani 1 1 d . . .
H15 H 0.1608 0.3689 -0.0866 0.077 Uiso 1 1 calc R . .
C16 C 0.2588(6) 0.3621(3) 0.0897(4) 0.0523(12) Uani 1 1 d . . .
H16 H 0.2622 0.4109 0.1048 0.063 Uiso 1 1 calc R . .
C17 C 0.3148(5) 0.3138(2) 0.1817(3) 0.0364(9) Uani 1 1 d . . .
C18 C 0.3073(6) 0.2416(2) 0.1574(4) 0.0486(11) Uani 1 1 d . . .
H18 H 0.3434 0.2090 0.2188 0.058 Uiso 1 1 calc R . .
C19 C 0.2467(6) 0.2171(3) 0.0429(4) 0.0605(13) Uani 1 1 d . . .
H19 H 0.2439 0.1683 0.0279 0.073 Uiso 1 1 calc R . .
C20 C 0.3810(5) 0.3372(2) 0.3062(3) 0.0333(9) Uani 1 1 d . . .
C21 C 0.4247(5) 0.4365(2) 0.4353(3) 0.0308(8) Uani 1 1 d . . .
H21 H 0.4938 0.4003 0.4882 0.037 Uiso 1 1 calc R . .
C22 C 0.2462(5) 0.4495(2) 0.4741(3) 0.0361(9) Uani 1 1 d . . .
C23 C 0.5442(4) 0.5014(2) 0.4419(3) 0.0316(8) Uani 1 1 d . . .
H23 H 0.5654 0.5208 0.5223 0.038 Uiso 1 1 calc R . .
C24 C 0.7294(5) 0.4849(2) 0.4146(3) 0.0359(9) Uani 1 1 d . . .
C25 C 0.5193(5) 0.6211(2) 0.3797(4) 0.0379(9) Uani 1 1 d . . .
C26 C 0.4458(5) 0.6695(2) 0.2798(4) 0.0397(9) Uani 1 1 d . . .
C27 C 0.4725(7) 0.7430(2) 0.2965(4) 0.0547(12) Uani 1 1 d . . .
H27 H 0.5289 0.7607 0.3707 0.066 Uiso 1 1 calc R . .
C28 C 0.4146(8) 0.7895(3) 0.2021(5) 0.0645(14) Uani 1 1 d . . .
H28 H 0.4320 0.8384 0.2136 0.077 Uiso 1 1 calc R . .
C29 C 0.3320(7) 0.7641(3) 0.0917(5) 0.0600(13) Uani 1 1 d . . .
C30 C 0.3019(7) 0.6906(3) 0.0770(4) 0.0584(13) Uani 1 1 d . . .
H30 H 0.2429 0.6730 0.0033 0.070 Uiso 1 1 calc R . .
C31 C 0.3580(6) 0.6440(2) 0.1697(4) 0.0495(11) Uani 1 1 d . . .
H31 H 0.3368 0.5953 0.1584 0.059 Uiso 1 1 calc R . .
C32 C 0.2726(9) 0.8146(4) -0.0133(6) 0.0873(18) Uani 1 1 d . . .
H32A H 0.3166 0.8619 0.0092 0.113 Uiso 1 1 calc R . .
H32B H 0.1416 0.8153 -0.0372 0.113 Uiso 1 1 calc R . .
H32C H 0.3223 0.7985 -0.0781 0.113 Uiso 1 1 calc R . .

loop_
_atom_site_aniso_label
_atom_site_aniso_U_11
_atom_site_aniso_U_22
_atom_site_aniso_U_33
_atom_site_aniso_U_23
_atom_site_aniso_U_13
_atom_site_aniso_U_12
O1 0.0458(17) 0.106(3) 0.0326(15) 0.0028(18) 0.0129(12) -0.0047(19)
O2 0.0383(16) 0.112(3) 0.073(2) 0.006(3) 0.0144(15) -0.003(2)
O3 0.081(2) 0.075(2) 0.0381(16) 0.0105(16) 0.0328(16) 0.0279(19)
O4 0.0391(15) 0.0308(15) 0.0298(13) -0.0016(11) 0.0068(11) -0.0007(12)
O5 0.074(2) 0.0349(16) 0.0470(18) 0.0049(14) 0.0030(15) 0.0063(15)
O6 0.0409(16) 0.064(2) 0.0582(19) -0.0224(16) 0.0200(14) -0.0046(14)
O7 0.0262(14) 0.0570(19) 0.084(2) -0.0201(17) 0.0173(15) -0.0038(14)
O8 0.062(2) 0.062(2) 0.0634(19) 0.0119(17) 0.0397(16) 0.0080(17)
O9 0.0335(15) 0.062(2) 0.073(2) 0.0179(17) 0.0208(14) 0.0085(15)
O10 0.0304(14) 0.0361(15) 0.0434(16) 0.0003(12) -0.0007(12) -0.0037(12)
O11 0.0493(17) 0.0485(18) 0.0474(17) -0.0146(15) 0.0031(14) -0.0064(14)
N 0.0381(17) 0.0410(19) 0.0348(17) -0.0017(14) 0.0111(14) -0.0017(15)
C1 0.0306(19) 0.048(2) 0.035(2) 0.0054(19) 0.0093(15) -0.0012(19)
C2 0.037(2) 0.048(2) 0.037(2) 0.006(2) 0.0102(16) -0.001(2)
C3 0.044(2) 0.051(2) 0.044(2) 0.003(2) 0.0223(19) 0.004(2)
C4 0.029(2) 0.051(3) 0.059(3) 0.005(2) 0.0115(18) -0.001(2)
C5 0.039(2) 0.053(2) 0.040(2) 0.006(2) 0.0020(17) -0.004(2)
C6 0.034(2) 0.038(2) 0.038(2) 0.0051(19) 0.0085(16) -0.0028(19)
C7 0.041(2) 0.056(3) 0.033(2) 0.002(2) 0.0075(16) -0.005(2)
C8 0.058(3) 0.042(2) 0.044(2) -0.0008(19) 0.027(2) 0.000(2)
C9 0.039(2) 0.039(2) 0.046(2) 0.0060(19) 0.0156(18) -0.0032(19)
C10 0.066(3) 0.066(3) 0.063(3) 0.021(3) 0.029(2) -0.003(3)
C11 0.078(3) 0.041(3) 0.090(4) 0.003(3) 0.032(3) 0.001(3)
C12 0.049(3) 0.068(3) 0.073(3) 0.006(3) 0.004(2) -0.013(3)
C13 0.080(4) 0.133(6) 0.059(3) -0.044(4) 0.026(3) -0.037(4)
C14 0.049(3) 0.076(4) 0.052(3) -0.024(3) 0.018(2) -0.014(3)
C15 0.078(3) 0.068(4) 0.044(3) -0.004(2) 0.006(2) -0.007(3)
C16 0.067(3) 0.046(3) 0.041(3) -0.005(2) 0.006(2) -0.001(2)
C17 0.037(2) 0.035(2) 0.039(2) -0.0068(18) 0.0125(17) -0.0021(17)
C18 0.049(3) 0.036(2) 0.062(3) -0.007(2) 0.014(2) -0.003(2)
C19 0.058(3) 0.054(3) 0.070(3) -0.029(3) 0.017(3) -0.005(2)
C20 0.030(2) 0.030(2) 0.039(2) 0.0020(18) 0.0078(17) 0.0064(16)
C21 0.0296(19) 0.037(2) 0.0248(18) 0.0010(16) 0.0052(14) 0.0028(16)
C22 0.032(2) 0.038(2) 0.038(2) -0.0028(18) 0.0074(17) 0.0014(18)
C23 0.0248(18) 0.038(2) 0.0297(19) -0.0003(16) 0.0019(15) 0.0031(16)
C24 0.038(2) 0.040(2) 0.030(2) -0.0067(18) 0.0098(17) -0.0042(19)
C25 0.031(2) 0.040(2) 0.044(2) -0.0032(18) 0.0104(18) -0.0026(18)
C26 0.036(2) 0.036(2) 0.050(2) -0.0008(19) 0.0170(19) -0.0001(18)
C27 0.063(3) 0.045(3) 0.057(3) -0.003(2) 0.018(2) -0.002(2)
C28 0.077(3) 0.036(3) 0.085(4) 0.008(3) 0.028(3) 0.001(2)
C29 0.058(3) 0.057(3) 0.071(3) 0.020(3) 0.028(3) 0.012(2)
C30 0.061(3) 0.059(3) 0.052(3) 0.007(2) 0.007(2) 0.002(2)
C31 0.051(3) 0.044(2) 0.052(3) 0.001(2) 0.009(2) -0.001(2)
C32 0.091(4) 0.076(4) 0.099(4) 0.041(3) 0.030(4) 0.020(3)

loop_
_atom_type_symbol
_atom_type_description
_atom_type_scat_dispersion_real
_atom_type_scat_dispersion_imag
_atom_type_scat_source
C C 0.0033 0.0000 'International Tables Vol C Tables 4.2.6.8 and 6.1.1.4'
H H 0.0000 0.0000 'International Tables Vol C Tables 4.2.6.8 and 6.1.1.4'
N N 0.0061 0.0000 'International Tables Vol C Tables 4.2.6.8 and 6.1.1.4'
O O 0.0106 0.0000 'International Tables Vol C Tables 4.2.6.8 and 6.1.1.4'

loop_
_geom_angle_atom_site_label_1
_geom_angle_atom_site_label_2
_geom_angle_atom_site_label_3
_geom_angle
_geom_angle_site_symmetry_1
_geom_angle_site_symmetry_3
_geom_angle_publ_flag
C2 O1 H1O 109.5 . . ?
C4 O2 H2O 109.5 . . ?
C7 O3 H3O 109.5 . . ?
C20 O4 C21 116.6(3) . . ?
C22 O7 H7O 109.5 . . ?
C25 O10 C23 115.1(3) . . ?
C8 N C9 117.8(3) . . ?
C8 N H0A 107.9 . . ?
C9 N H0A 107.9 . . ?
C8 N H0B 107.9 . . ?
C9 N H0B 107.9 . . ?
H0A N H0B 107.2 . . ?
C6 C1 C2 121.0(3) . . ?
C6 C1 H1 119.5 . . ?
C2 C1 H1 119.5 . . ?
O1 C2 C3 122.4(3) . . ?
O1 C2 C1 118.0(3) . . ?
C3 C2 C1 119.7(3) . . ?
C4 C3 C2 119.8(4) . . ?
C4 C3 H3 120.1 . . ?
C2 C3 H3 120.1 . . ?
C3 C4 O2 116.2(4) . . ?
C3 C4 C5 120.8(4) . . ?
O2 C4 C5 123.0(4) . . ?
C4 C5 C6 119.4(4) . . ?
C4 C5 H5 120.3 . . ?
C6 C5 H5 120.3 . . ?
C1 C6 C5 119.4(4) . . ?
C1 C6 C7 121.2(3) . . ?
C5 C6 C7 119.2(3) . . ?
O3 C7 C8 108.7(3) . . ?
O3 C7 C6 111.6(3) . . ?
C8 C7 C6 109.0(3) . . ?
O3 C7 H7 109.2 . . ?
C8 C7 H7 109.2 . . ?
C6 C7 H7 109.2 . . ?
N C8 C7 112.2(3) . . ?
N C8 H8A 109.2 . . ?
C7 C8 H8A 109.2 . . ?
N C8 H8B 109.2 . . ?
C7 C8 H8B 109.2 . . ?
H8A C8 H8B 107.9 . . ?
C11 C9 C10 111.3(4) . . ?
C11 C9 C12 112.3(4) . . ?
C10 C9 C12 110.5(4) . . ?
C11 C9 N 109.8(3) . . ?
C10 C9 N 104.7(3) . . ?
C12 C9 N 108.0(3) . . ?
C9 C10 H10A 109.5 . . ?
C9 C10 H10B 109.5 . . ?
H10A C10 H10B 109.5 . . ?
C9 C10 H10C 109.5 . . ?
H10A C10 H10C 109.5 . . ?
H10B C10 H10C 109.5 . . ?
C9 C11 H11A 109.5 . . ?
C9 C11 H11B 109.5 . . ?
H11A C11 H11B 109.5 . . ?
C9 C11 H11C 109.5 . . ?
H11A C11 H11C 109.5 . . ?
H11B C11 H11C 109.5 . . ?
C9 C12 H12A 109.5 . . ?
C9 C12 H12B 109.5 . . ?
H12A C12 H12B 109.5 . . ?
C9 C12 H12C 109.5 . . ?
H12A C12 H12C 109.5 . . ?
H12B C12 H12C 109.5 . . ?
C14 C13 H13A 109.5 . . ?
C14 C13 H13B 109.5 . . ?
H13A C13 H13B 109.5 . . ?
C14 C13 H13C 109.5 . . ?
H13A C13 H13C 109.5 . . ?
H13B C13 H13C 109.5 . . ?
C19 C14 C15 118.9(4) . . ?
C19 C14 C13 120.0(5) . . ?
C15 C14 C13 121.1(5) . . ?
C16 C15 C14 121.0(5) . . ?
C16 C15 H15 119.5 . . ?
C14 C15 H15 119.5 . . ?
C15 C16 C17 119.3(4) . . ?
C15 C16 H16 120.3 . . ?
C17 C16 H16 120.3 . . ?
C18 C17 C16 119.3(4) . . ?
C18 C17 C20 118.5(4) . . ?
C16 C17 C20 122.2(4) . . ?
C19 C18 C17 120.7(5) . . ?
C19 C18 H18 119.7 . . ?
C17 C18 H18 119.7 . . ?
C14 C19 C18 120.7(5) . . ?
C14 C19 H19 119.7 . . ?
C18 C19 H19 119.7 . . ?
O5 C20 O4 122.5(4) . . ?
O5 C20 C17 124.8(4) . . ?
O4 C20 C17 112.7(3) . . ?
O4 C21 C23 108.6(3) . . ?
O4 C21 C22 111.0(3) . . ?
C23 C21 C22 114.2(3) . . ?
O4 C21 H21 107.6 . . ?
C23 C21 H21 107.6 . . ?
C22 C21 H21 107.6 . . ?
O6 C22 O7 126.2(3) . . ?
O6 C22 C21 119.3(3) . . ?
O7 C22 C21 114.5(3) . . ?
O10 C23 C21 109.0(3) . . ?
O10 C23 C24 110.0(3) . . ?
C21 C23 C24 112.8(3) . . ?
O10 C23 H23 108.3 . . ?
C21 C23 H23 108.3 . . ?
C24 C23 H23 108.3 . . ?
O8 C24 O9 125.6(4) . . ?
O8 C24 C23 119.6(4) . . ?
O9 C24 C23 114.7(3) . . ?
O11 C25 O10 122.4(4) . . ?
O11 C25 C26 124.9(4) . . ?
O10 C25 C26 112.6(3) . . ?
C31 C26 C27 119.4(4) . . ?
C31 C26 C25 121.9(4) . . ?
C27 C26 C25 118.7(4) . . ?
C28 C27 C26 119.9(5) . . ?
C28 C27 H27 120.0 . . ?
C26 C27 H27 120.0 . . ?
C29 C28 C27 120.7(5) . . ?
C29 C28 H28 119.6 . . ?
C27 C28 H28 119.6 . . ?
C28 C29 C30 118.8(5) . . ?
C28 C29 C32 121.1(5) . . ?
C30 C29 C32 120.1(5) . . ?
C31 C30 C29 121.1(5) . . ?
C31 C30 H30 119.5 . . ?
C29 C30 H30 119.5 . . ?
C30 C31 C26 120.1(4) . . ?
C30 C31 H31 120.0 . . ?
C26 C31 H31 120.0 . . ?
C29 C32 H32A 109.5 . . ?
C29 C32 H32B 109.5 . . ?
H32A C32 H32B 109.5 . . ?
C29 C32 H32C 109.5 . . ?
H32A C32 H32C 109.5 . . ?
H32B C32 H32C 109.5 . . ?

loop_
_geom_bond_atom_site_label_1
_geom_bond_atom_site_label_2
_geom_bond_distance
_geom_bond_site_symmetry_2
_geom_bond_publ_flag
O1 C2 1.354(4) . ?
O1 H1O 0.8200 . ?
O2 C4 1.374(5) . ?
O2 H2O 0.8200 . ?
O3 C7 1.412(5) . ?
O3 H3O 0.8200 . ?
O4 C20 1.347(4) . ?
O4 C21 1.432(4) . ?
O5 C20 1.202(5) . ?
O6 C22 1.228(4) . ?
O7 C22 1.267(4) . ?
O7 H7O 0.8200 . ?
O8 C24 1.222(5) . ?
O9 C24 1.272(5) . ?
O10 C25 1.355(5) . ?
O10 C23 1.429(4) . ?
O11 C25 1.210(4) . ?
N C8 1.496(5) . ?
N C9 1.522(5) . ?
N H0A 0.9000 . ?
N H0B 0.9000 . ?
C1 C6 1.365(5) . ?
C1 C2 1.388(5) . ?
C1 H1 0.9300 . ?
C2 C3 1.387(5) . ?
C3 C4 1.368(5) . ?
C3 H3 0.9300 . ?
C4 C5 1.388(6) . ?
C5 C6 1.402(5) . ?
C5 H5 0.9300 . ?
C6 C7 1.524(5) . ?
C7 C8 1.511(6) . ?
C7 H7 0.9800 . ?
C8 H8A 0.9700 . ?
C8 H8B 0.9700 . ?
C9 C11 1.512(6) . ?
C9 C10 1.514(6) . ?
C9 C12 1.515(6) . ?
C10 H10A 0.9600 . ?
C10 H10B 0.9600 . ?
C10 H10C 0.9600 . ?
C11 H11A 0.9600 . ?
C11 H11B 0.9600 . ?
C11 H11C 0.9600 . ?
C12 H12A 0.9600 . ?
C12 H12B 0.9600 . ?
C12 H12C 0.9600 . ?
C13 C14 1.503(6) . ?
C13 H13A 0.9600 . ?
C13 H13B 0.9600 . ?
C13 H13C 0.9600 . ?
C14 C19 1.368(7) . ?
C14 C15 1.389(7) . ?
C15 C16 1.388(6) . ?
C15 H15 0.9300 . ?
C16 C17 1.389(6) . ?
C16 H16 0.9300 . ?
C17 C18 1.381(6) . ?
C17 C20 1.482(5) . ?
C18 C19 1.381(6) . ?
C18 H18 0.9300 . ?
C19 H19 0.9300 . ?
C21 C23 1.504(5) . ?
C21 C22 1.527(5) . ?
C21 H21 0.9800 . ?
C23 C24 1.527(5) . ?
C23 H23 0.9800 . ?
C25 C26 1.476(6) . ?
C26 C31 1.383(6) . ?
C26 C27 1.399(6) . ?
C27 C28 1.390(7) . ?
C27 H27 0.9300 . ?
C28 C29 1.375(7) . ?
C28 H28 0.9300 . ?
C29 C30 1.399(7) . ?
C29 C32 1.528(7) . ?
C30 C31 1.375(6) . ?
C30 H30 0.9300 . ?
C31 H31 0.9300 . ?
C32 H32A 0.9600 . ?
C32 H32B 0.9600 . ?
C32 H32C 0.9600 . ?

loop_
_geom_hbond_atom_site_label_D
_geom_hbond_atom_site_label_H
_geom_hbond_atom_site_label_A
_geom_hbond_distance_DH
_geom_hbond_distance_HA
_geom_hbond_distance_DA
_geom_hbond_angle_DHA
_geom_hbond_site_symmetry_A
N H0A O11 0.90 2.06 2.897(4) 154.6 .
O7 H7O O9 0.82 1.67 2.482(4) 169.2 1_455
O2 H2O O3 0.82 2.12 2.836(5) 145.8 1_455
N H0B O6 0.90 2.07 2.962(4) 168.9 1_655
O3 H3O O6 0.82 2.18 2.927(4) 151.3 1_655
O1 H1O O8 0.82 1.97 2.782(4) 173.1 1_556

loop_
_geom_torsion_atom_site_label_1
_geom_torsion_atom_site_label_2
_geom_torsion_atom_site_label_3
_geom_torsion_atom_site_label_4
_geom_torsion
_geom_torsion_site_symmetry_1
_geom_torsion_site_symmetry_2
_geom_torsion_site_symmetry_3
_geom_torsion_site_symmetry_4
_geom_torsion_publ_flag
C6 C1 C2 O1 178.4(4) . . . . ?
C6 C1 C2 C3 -1.1(7) . . . . ?
O1 C2 C3 C4 -179.7(4) . . . . ?
C1 C2 C3 C4 -0.2(7) . . . . ?
C2 C3 C4 O2 -178.9(4) . . . . ?
C2 C3 C4 C5 0.8(7) . . . . ?
C3 C4 C5 C6 -0.2(7) . . . . ?
O2 C4 C5 C6 179.6(5) . . . . ?
C2 C1 C6 C5 1.8(7) . . . . ?
C2 C1 C6 C7 176.3(4) . . . . ?
C4 C5 C6 C1 -1.2(7) . . . . ?
C4 C5 C6 C7 -175.8(4) . . . . ?
C1 C6 C7 O3 40.3(6) . . . . ?
C5 C6 C7 O3 -145.2(4) . . . . ?
C1 C6 C7 C8 -79.8(5) . . . . ?
C5 C6 C7 C8 94.7(5) . . . . ?
C9 N C8 C7 -157.1(3) . . . . ?
O3 C7 C8 N 67.2(4) . . . . ?
C6 C7 C8 N -170.9(3) . . . . ?
C8 N C9 C11 -51.7(5) . . . . ?
C8 N C9 C10 -171.2(4) . . . . ?
C8 N C9 C12 71.1(4) . . . . ?
C19 C14 C15 C16 -0.5(8) . . . . ?
C13 C14 C15 C16 179.4(5) . . . . ?
C14 C15 C16 C17 0.4(8) . . . . ?
C15 C16 C17 C18 -0.5(7) . . . . ?
C15 C16 C17 C20 -179.8(4) . . . . ?
C16 C17 C18 C19 0.7(6) . . . . ?
C20 C17 C18 C19 -180.0(4) . . . . ?
C15 C14 C19 C18 0.7(7) . . . . ?
C13 C14 C19 C18 -179.2(4) . . . . ?
C17 C18 C19 C14 -0.8(7) . . . . ?
C21 O4 C20 O5 -8.6(5) . . . . ?
C21 O4 C20 C17 170.5(3) . . . . ?
C18 C17 C20 O5 -3.9(6) . . . . ?
C16 C17 C20 O5 175.4(4) . . . . ?
C18 C17 C20 O4 177.0(3) . . . . ?
C16 C17 C20 O4 -3.7(5) . . . . ?
C20 O4 C21 C23 143.8(3) . . . . ?
C20 O4 C21 C22 -89.8(4) . . . . ?
O4 C21 C22 O6 -158.6(3) . . . . ?
C23 C21 C22 O6 -35.4(5) . . . . ?
O4 C21 C22 O7 22.8(5) . . . . ?
C23 C21 C22 O7 146.0(3) . . . . ?
C25 O10 C23 C21 163.6(3) . . . . ?
C25 O10 C23 C24 -72.3(4) . . . . ?
O4 C21 C23 O10 61.2(3) . . . . ?
C22 C21 C23 O10 -63.3(4) . . . . ?
O4 C21 C23 C24 -61.3(4) . . . . ?
C22 C21 C23 C24 174.2(3) . . . . ?
O10 C23 C24 O8 9.7(5) . . . . ?
C21 C23 C24 O8 131.7(4) . . . . ?
O10 C23 C24 O9 -174.1(3) . . . . ?
C21 C23 C24 O9 -52.2(4) . . . . ?
C23 O10 C25 O11 -13.5(5) . . . . ?
C23 O10 C25 C26 167.0(3) . . . . ?
O11 C25 C26 C31 164.1(4) . . . . ?
O10 C25 C26 C31 -16.4(5) . . . . ?
O11 C25 C26 C27 -13.4(6) . . . . ?
O10 C25 C26 C27 166.1(4) . . . . ?
C31 C26 C27 C28 -1.5(7) . . . . ?
C25 C26 C27 C28 176.1(4) . . . . ?
C26 C27 C28 C29 -0.4(7) . . . . ?
C27 C28 C29 C30 2.0(8) . . . . ?
C27 C28 C29 C32 -178.3(5) . . . . ?
C28 C29 C30 C31 -1.9(8) . . . . ?
C32 C29 C30 C31 178.5(4) . . . . ?
C29 C30 C31 C26 0.0(7) . . . . ?
C27 C26 C31 C30 1.7(6) . . . . ?
C25 C26 C31 C30 -175.8(4) . . . . ?

loop_
_cod_related_entry_id
_cod_related_entry_database
_cod_related_entry_code
1 ChemSpider 21189085
